data_7154875
loop_
_publ_author_name
'Biswas, Soumen'
'Dagar, Anuradha'
'Mobin, Shaikh M.'
'Samanta, Sampak'

_publ_section_title
;
 DABCO catalyzed domino Michael/hydroalkoxylation reaction involving
 \a-alkynyl-\b-aryl nitroolefins: excellent stereoselective access to
 dihydropyrano[3,2-c]chromenes, pyranonaphthoquinones and related
 heterocycles.
;
_journal_issue 6
_journal_name_full 'Organic &amp; biomolecular chemistry'
_journal_page_first 1940
_journal_page_last 1945
_journal_paper_doi 10.1039/c5ob02400e
_journal_volume 14
_journal_year 2016
_chemical_formula_sum 'C25 H17 N O5'
_chemical_formula_weight 411.39
_chemical_name_systematic
;
 ?
;
_space_group_IT_number 2
_symmetry_cell_setting triclinic
_symmetry_space_group_name_Hall '-P 1'
_symmetry_space_group_name_H-M 'P -1'
_atom_sites_solution_hydrogens geom
_atom_sites_solution_primary direct
_atom_sites_solution_secondary difmap
_audit_creation_method SHELXL-97
_audit_update_record
;
2015-11-19 deposited with the CCDC.
2016-01-07 downloaded from the CCDC.
;
_cell_angle_alpha 106.461(7)
_cell_angle_beta 90.280(6)
_cell_angle_gamma 95.846(7)
_cell_formula_units_Z 4
_cell_length_a 11.9899(9)
_cell_length_b 12.8443(13)
_cell_length_c 13.7345(9)
_cell_measurement_reflns_used 3115
_cell_measurement_temperature 293(2)
_cell_measurement_theta_max 69.0540
_cell_measurement_theta_min 3.3350
_cell_volume 2016.6(3)
_computing_cell_refinement 'CrysAlis RED, Oxford Diffraction Ltd.,'
_computing_data_collection 'CrysAlis CCD, Oxford Diffraction Ltd.,'
_computing_data_reduction 'CrysAlis RED, Oxford Diffraction Ltd.,'
_computing_molecular_graphics Ortep3
_computing_publication_material Shelx97
_computing_structure_refinement 'SHELXL-2014/7 (Sheldrick, 2014)'
_computing_structure_solution 'SHELXS-97 (Sheldrick, 1997)'
_diffrn_ambient_temperature 293(2)
_diffrn_detector_area_resol_mean 16.0309
_diffrn_measured_fraction_theta_full 0.976
_diffrn_measured_fraction_theta_max 0.976
_diffrn_measurement_device_type 'OXFORD DIFFRACTION SUPER NOVA'
_diffrn_measurement_method \w/q-scan
_diffrn_radiation_monochromator graphite
_diffrn_radiation_source 'Micro-Focus (Cu) X-ray Source'
_diffrn_radiation_type CuK\a
_diffrn_radiation_wavelength 1.54184
_diffrn_reflns_av_R_equivalents 0.0447
_diffrn_reflns_av_sigmaI/netI 0.0642
_diffrn_reflns_limit_h_max 14
_diffrn_reflns_limit_h_min -14
_diffrn_reflns_limit_k_max 15
_diffrn_reflns_limit_k_min -15
_diffrn_reflns_limit_l_max 16
_diffrn_reflns_limit_l_min -10
_diffrn_reflns_number 14085
_diffrn_reflns_theta_full 71.36
_diffrn_reflns_theta_max 71.36
_diffrn_reflns_theta_min 3.36
_exptl_absorpt_coefficient_mu 0.784
_exptl_absorpt_correction_T_max 0.8590
_exptl_absorpt_correction_T_min 0.6953
_exptl_absorpt_correction_type multi-scan
_exptl_absorpt_process_details
;
CrysAlisPro, Agilent Technologies,
Version 1.171.37.33 (release 27-03-2014 CrysAlis171 .NET)
(compiled Mar 27 2014,17:12:48)
Empirical absorption correction using spherical harmonics,
 implemented in SCALE3 ABSPACK scaling algorithm.
;
_exptl_crystal_colour YELLOW
_exptl_crystal_density_diffrn 1.355
_exptl_crystal_density_method 'not measured'
_exptl_crystal_description BLOCK
_exptl_crystal_F_000 856
_exptl_crystal_size_max 0.50
_exptl_crystal_size_mid 0.40
_exptl_crystal_size_min 0.20
_refine_diff_density_max 0.478
_refine_diff_density_min -0.339
_refine_diff_density_rms 0.103
_refine_ls_extinction_coef 0.0020(6)
_refine_ls_extinction_expression Fc^*^=kFc[1+0.001xFc^2^\l^3^/sin(2\q)]^-1/4^
_refine_ls_extinction_method SHELXL
_refine_ls_goodness_of_fit_ref 1.043
_refine_ls_hydrogen_treatment RIDING'
_refine_ls_matrix_type full
_refine_ls_number_parameters 560
_refine_ls_number_reflns 7670
_refine_ls_number_restraints 0
_refine_ls_restrained_S_all 1.043
_refine_ls_R_factor_all 0.1308
_refine_ls_R_factor_gt 0.0947
_refine_ls_shift/su_max 0.000
_refine_ls_shift/su_mean 0.000
_refine_ls_structure_factor_coef Fsqd
_refine_ls_weighting_details 'calc w=1/[\s^2^(Fo^2^)+(0.1996P)^2^+0.0000P] where P=(Fo^2^+2Fc^2^)/3'
_refine_ls_weighting_scheme calc
_refine_ls_wR_factor_gt 0.2736
_refine_ls_wR_factor_ref 0.3265
_reflns_number_gt 4616
_reflns_number_total 7670
_reflns_threshold_expression >2sigma(I)
_cod_data_source_file c5ob02400e2.cif
_cod_data_source_block ss046a
_cod_depositor_comments
;
The following automatic conversions were performed:

'_symmetry_cell_setting' value 'TRICLINIC' changed to 'triclinic'
according to
/usr/data/users/saulius/crontab/automatic-downloads/rss-feeds/RSC/lib/dictionaries/cif_core.dic
dictionary named 'cif_core.dic' version 2.4.2 from 2011-04-26.

'_exptl_absorpt_correction_type' value 'MULTI-SCAN' changed to
'multi-scan' according to
/usr/data/users/saulius/crontab/automatic-downloads/rss-feeds/RSC/lib/dictionaries/cif_core.dic
dictionary named 'cif_core.dic' version 2.4.2 from 2011-04-26.

Automatic conversion script
Id: cif_fix_values 4268 2015-11-12 08:31:59Z antanas 

 Adding full bibliography for 7154875--7154878.cif.
;
_cod_original_sg_symbol_H-M P-1
_cod_database_code 7154875

loop_
_symmetry_equiv_pos_as_xyz
'x, y, z'
'-x, -y, -z'

loop_
_atom_site_label
_atom_site_type_symbol
_atom_site_fract_x
_atom_site_fract_y
_atom_site_fract_z
_atom_site_U_iso_or_equiv
_atom_site_adp_type
_atom_site_occupancy
_atom_site_symmetry_multiplicity
_atom_site_calc_flag
_atom_site_refinement_flags
O1 O 0.1748(4) 0.3525(3) 0.0400(2) 0.0919(11) Uani 1 1 d .
O2 O 0.1548(3) 0.2029(3) 0.0795(3) 0.0889(11) Uani 1 1 d .
O3 O 0.0114(3) 0.5390(2) 0.3569(2) 0.0690(8) Uani 1 1 d .
O4 O -0.0539(2) 0.4002(2) 0.4123(2) 0.0631(7) Uani 1 1 d .
O5 O 0.2102(2) 0.2286(2) 0.2934(2) 0.0562(7) Uani 1 1 d .
O6 O 0.2707(4) 0.1836(3) 0.5839(3) 0.1093(15) Uani 1 1 d .
O7 O 0.2891(4) 0.3214(3) 0.5271(2) 0.0920(11) Uani 1 1 d .
O8 O 0.4936(3) 0.5381(3) 0.8344(3) 0.0805(9) Uani 1 1 d .
O9 O 0.5290(2) 0.4075(3) 0.9014(2) 0.0712(8) Uani 1 1 d .
O10 O 0.2210(2) 0.2367(2) 0.8003(2) 0.0585(7) Uani 1 1 d .
N1 N 0.1915(3) 0.2970(3) 0.0958(2) 0.0636(9) Uani 1 1 d .
N2 N 0.2574(3) 0.2767(3) 0.5905(3) 0.0655(9) Uani 1 1 d .
C1 C 0.2634(3) 0.3535(3) 0.1929(3) 0.0566(9) Uani 1 1 d .
H1 H 0.3325 0.3890 0.1735 0.068 Uiso 1 1 calc R
C2 C 0.1996(3) 0.4426(3) 0.2616(3) 0.0554(9) Uani 1 1 d .
H2 H 0.1571 0.4739 0.2177 0.066 Uiso 1 1 calc R
C3 C 0.2816(3) 0.5335(3) 0.3272(3) 0.0580(9) Uani 1 1 d .
C4 C 0.3122(4) 0.6241(4) 0.2956(4) 0.0740(12) Uani 1 1 d .
H4 H 0.2804 0.6300 0.2357 0.089 Uiso 1 1 calc R
C5 C 0.3890(5) 0.7060(4) 0.3510(5) 0.0885(15) Uani 1 1 d .
H5 H 0.4085 0.7672 0.3287 0.106 Uiso 1 1 calc R
C6 C 0.4370(5) 0.6987(4) 0.4389(5) 0.0940(17) Uani 1 1 d .
H6 H 0.4884 0.7548 0.4769 0.113 Uiso 1 1 calc R
C7 C 0.4089(5) 0.6080(5) 0.4705(4) 0.0910(16) Uani 1 1 d .
H7 H 0.4427 0.6016 0.5293 0.109 Uiso 1 1 calc R
C8 C 0.3310(4) 0.5261(4) 0.4157(4) 0.0750(13) Uani 1 1 d .
H8 H 0.3115 0.4652 0.4384 0.090 Uiso 1 1 calc R
C9 C 0.2951(3) 0.2716(3) 0.2435(3) 0.0527(8) Uani 1 1 d .
C10 C 0.3972(3) 0.2406(3) 0.2404(3) 0.0573(9) Uani 1 1 d .
H10 H 0.4472 0.2739 0.2040 0.069 Uiso 1 1 calc R
C11 C 0.4454(4) 0.1623(3) 0.2846(3) 0.0576(9) Uani 1 1 d .
C12 C 0.5570(4) 0.1465(4) 0.2668(4) 0.0758(13) Uani 1 1 d .
H12 H 0.5985 0.1865 0.2300 0.091 Uiso 1 1 calc R
C13 C 0.6073(5) 0.0724(5) 0.3031(4) 0.0900(16) Uani 1 1 d .
H13 H 0.6823 0.0633 0.2905 0.108 Uiso 1 1 calc R
C14 C 0.5489(5) 0.0121(4) 0.3571(4) 0.0900(17) Uani 1 1 d .
H14 H 0.5832 -0.0384 0.3806 0.108 Uiso 1 1 calc R
C15 C 0.4387(5) 0.0273(4) 0.3761(4) 0.0821(14) Uani 1 1 d .
H15 H 0.3980 -0.0136 0.4126 0.098 Uiso 1 1 calc R
C16 C 0.3870(4) 0.1022(3) 0.3418(3) 0.0670(11) Uani 1 1 d .
H16 H 0.3128 0.1127 0.3570 0.080 Uiso 1 1 calc R
C17 C 0.1239(3) 0.2882(3) 0.3282(3) 0.0495(8) Uani 1 1 d .
C18 C 0.1170(3) 0.3889(3) 0.3185(3) 0.0522(8) Uani 1 1 d .
C19 C 0.0240(3) 0.4488(3) 0.3618(3) 0.0553(9) Uani 1 1 d .
C20 C -0.0493(3) 0.2959(3) 0.4172(3) 0.0580(9) Uani 1 1 d .
C21 C 0.0374(3) 0.2356(3) 0.3771(3) 0.0555(9) Uani 1 1 d .
C22 C 0.0339(4) 0.1276(4) 0.3812(3) 0.0646(10) Uani 1 1 d .
H22 H 0.0910 0.0856 0.3536 0.078 Uiso 1 1 calc R
C23 C -0.0539(4) 0.0837(4) 0.4259(4) 0.0747(12) Uani 1 1 d .
H23 H -0.0566 0.0117 0.4280 0.090 Uiso 1 1 calc R
C24 C -0.1384(4) 0.1466(4) 0.4680(4) 0.0797(13) Uani 1 1 d .
H24 H -0.1972 0.1166 0.4988 0.096 Uiso 1 1 calc R
C25 C -0.1364(4) 0.2525(4) 0.4649(4) 0.0716(12) Uani 1 1 d .
H25 H -0.1927 0.2947 0.4943 0.086 Uiso 1 1 calc R
C26 C 0.1978(3) 0.3440(3) 0.6807(3) 0.0586(9) Uani 1 1 d .
H26 H 0.1375 0.3761 0.6549 0.070 Uiso 1 1 calc R
C27 C 0.2818(3) 0.4370(3) 0.7443(3) 0.0584(9) Uani 1 1 d .
H27 H 0.3302 0.4643 0.6975 0.070 Uiso 1 1 calc R
C28 C 0.2219(4) 0.5310(3) 0.8068(3) 0.0592(9) Uani 1 1 d .
C29 C 0.2211(4) 0.6256(3) 0.7776(4) 0.0725(12) Uani 1 1 d .
H29 H 0.2585 0.6318 0.7200 0.087 Uiso 1 1 calc R
C30 C 0.1658(5) 0.7105(4) 0.8327(5) 0.0900(16) Uani 1 1 d .
H30 H 0.1668 0.7740 0.8127 0.108 Uiso 1 1 calc R
C31 C 0.1090(5) 0.7023(4) 0.9172(5) 0.0912(17) Uani 1 1 d .
H31 H 0.0710 0.7595 0.9540 0.109 Uiso 1 1 calc R
C32 C 0.1089(5) 0.6102(4) 0.9463(4) 0.0873(15) Uani 1 1 d .
H32 H 0.0706 0.6048 1.0037 0.105 Uiso 1 1 calc R
C33 C 0.1645(4) 0.5243(4) 0.8927(4) 0.0745(12) Uani 1 1 d .
H33 H 0.1636 0.4617 0.9141 0.089 Uiso 1 1 calc R
C34 C 0.1472(3) 0.2717(3) 0.7396(3) 0.0562(9) Uani 1 1 d .
C35 C 0.0390(3) 0.2395(3) 0.7353(3) 0.0584(9) Uani 1 1 d .
H35 H -0.0030 0.2669 0.6929 0.070 Uiso 1 1 calc R
C36 C -0.0273(4) 0.1684(3) 0.7854(3) 0.0606(10) Uani 1 1 d .
C37 C -0.1438(4) 0.1636(4) 0.7789(4) 0.0755(12) Uani 1 1 d .
H37 H -0.1765 0.2056 0.7438 0.091 Uiso 1 1 calc R
C38 C -0.2115(5) 0.0982(4) 0.8233(4) 0.0895(15) Uani 1 1 d .
H38 H -0.2889 0.0990 0.8205 0.107 Uiso 1 1 calc R
C39 C -0.1662(5) 0.0322(4) 0.8713(4) 0.0908(16) Uani 1 1 d .
H39 H -0.2123 -0.0135 0.8996 0.109 Uiso 1 1 calc R
C40 C -0.0521(5) 0.0337(4) 0.8774(4) 0.0855(15) Uani 1 1 d .
H40 H -0.0209 -0.0115 0.9099 0.103 Uiso 1 1 calc R
C41 C 0.0179(4) 0.1016(4) 0.8361(3) 0.0726(12) Uani 1 1 d .
H41 H 0.0953 0.1025 0.8421 0.087 Uiso 1 1 calc R
C42 C 0.4605(4) 0.4510(4) 0.8469(3) 0.0636(10) Uani 1 1 d .
C43 C 0.3537(3) 0.3907(3) 0.8076(3) 0.0539(9) Uani 1 1 d .
C44 C 0.3217(3) 0.2967(3) 0.8299(3) 0.0539(9) Uani 1 1 d .
C45 C 0.3943(3) 0.2518(3) 0.8881(3) 0.0571(9) Uani 1 1 d .
C46 C 0.4985(4) 0.3093(4) 0.9201(3) 0.0623(10) Uani 1 1 d .
C47 C 0.3666(4) 0.1554(4) 0.9143(3) 0.0687(11) Uani 1 1 d .
H47 H 0.2966 0.1161 0.8954 0.082 Uiso 1 1 calc R
C48 C 0.4433(5) 0.1182(4) 0.9682(4) 0.0822(14) Uani 1 1 d .
H48 H 0.4246 0.0538 0.9856 0.099 Uiso 1 1 calc R
C49 C 0.5468(5) 0.1753(4) 0.9964(4) 0.0823(14) Uani 1 1 d .
H49 H 0.5984 0.1484 1.0312 0.099 Uiso 1 1 calc R
C50 C 0.5747(4) 0.2710(4) 0.9740(4) 0.0780(13) Uani 1 1 d .
H50 H 0.6443 0.3104 0.9948 0.094 Uiso 1 1 calc R

loop_
_atom_site_aniso_label
_atom_site_aniso_U_11
_atom_site_aniso_U_22
_atom_site_aniso_U_33
_atom_site_aniso_U_23
_atom_site_aniso_U_13
_atom_site_aniso_U_12
O1 0.126(3) 0.095(2) 0.0645(18) 0.0381(18) -0.0136(19) 0.014(2)
O2 0.109(3) 0.073(2) 0.079(2) 0.0209(17) -0.0286(19) -0.0127(19)
O3 0.0675(18) 0.0644(18) 0.0789(19) 0.0225(15) -0.0026(14) 0.0197(14)
O4 0.0555(16) 0.0676(17) 0.0671(16) 0.0186(14) 0.0047(13) 0.0126(13)
O5 0.0553(15) 0.0565(15) 0.0630(15) 0.0251(12) 0.0066(12) 0.0108(12)
O6 0.166(4) 0.085(3) 0.093(3) 0.036(2) 0.042(3) 0.056(3)
O7 0.126(3) 0.095(2) 0.0633(18) 0.0324(18) 0.0173(19) 0.023(2)
O8 0.0613(19) 0.0676(19) 0.113(3) 0.0283(18) 0.0073(17) -0.0001(15)
O9 0.0540(17) 0.079(2) 0.0784(19) 0.0201(16) -0.0083(14) 0.0024(14)
O10 0.0530(15) 0.0642(16) 0.0636(15) 0.0277(13) -0.0101(12) 0.0040(12)
N1 0.068(2) 0.070(2) 0.0555(18) 0.0203(17) 0.0014(15) 0.0117(18)
N2 0.073(2) 0.071(2) 0.0562(19) 0.0220(17) 0.0006(16) 0.0160(18)
C1 0.056(2) 0.058(2) 0.058(2) 0.0201(17) -0.0027(17) 0.0040(17)
C2 0.055(2) 0.055(2) 0.062(2) 0.0250(17) -0.0034(17) 0.0067(17)
C3 0.054(2) 0.052(2) 0.070(2) 0.0197(18) 0.0027(18) 0.0081(17)
C4 0.079(3) 0.059(2) 0.084(3) 0.022(2) 0.012(2) 0.005(2)
C5 0.092(4) 0.061(3) 0.103(4) 0.013(3) 0.018(3) -0.008(3)
C6 0.074(3) 0.069(3) 0.116(5) -0.007(3) 0.009(3) -0.005(3)
C7 0.081(3) 0.093(4) 0.088(3) 0.006(3) -0.021(3) 0.011(3)
C8 0.075(3) 0.065(3) 0.082(3) 0.016(2) -0.022(2) 0.007(2)
C9 0.055(2) 0.054(2) 0.0491(18) 0.0143(16) 0.0033(15) 0.0053(16)
C10 0.055(2) 0.057(2) 0.061(2) 0.0184(18) 0.0018(17) 0.0096(17)
C11 0.061(2) 0.058(2) 0.053(2) 0.0133(17) -0.0025(17) 0.0120(18)
C12 0.066(3) 0.093(3) 0.071(3) 0.021(2) -0.001(2) 0.025(2)
C13 0.081(4) 0.104(4) 0.085(3) 0.016(3) -0.008(3) 0.043(3)
C14 0.110(4) 0.075(3) 0.087(3) 0.015(3) -0.022(3) 0.040(3)
C15 0.101(4) 0.069(3) 0.083(3) 0.032(2) -0.013(3) 0.015(3)
C16 0.071(3) 0.060(2) 0.072(3) 0.022(2) -0.013(2) 0.008(2)
C17 0.051(2) 0.0513(19) 0.0470(17) 0.0136(15) -0.0043(14) 0.0092(15)
C18 0.049(2) 0.057(2) 0.0521(18) 0.0172(16) -0.0073(15) 0.0074(16)
C19 0.058(2) 0.055(2) 0.0539(19) 0.0148(17) -0.0053(16) 0.0134(17)
C20 0.055(2) 0.065(2) 0.054(2) 0.0164(18) -0.0010(16) 0.0059(18)
C21 0.055(2) 0.059(2) 0.0518(19) 0.0161(17) -0.0057(16) 0.0030(17)
C22 0.066(3) 0.065(2) 0.068(2) 0.028(2) 0.0006(19) 0.006(2)
C23 0.081(3) 0.073(3) 0.075(3) 0.032(2) 0.004(2) -0.002(2)
C24 0.067(3) 0.098(4) 0.078(3) 0.036(3) 0.010(2) -0.006(3)
C25 0.057(2) 0.078(3) 0.077(3) 0.019(2) 0.007(2) 0.002(2)
C26 0.060(2) 0.062(2) 0.060(2) 0.0236(18) 0.0002(17) 0.0188(18)
C27 0.061(2) 0.056(2) 0.062(2) 0.0227(18) 0.0058(18) 0.0106(18)
C28 0.064(2) 0.052(2) 0.061(2) 0.0153(17) -0.0036(18) 0.0059(17)
C29 0.079(3) 0.057(2) 0.084(3) 0.023(2) -0.013(2) 0.010(2)
C30 0.099(4) 0.059(3) 0.107(4) 0.013(3) -0.027(3) 0.016(3)
C31 0.075(3) 0.072(3) 0.106(4) -0.011(3) -0.015(3) 0.020(3)
C32 0.081(3) 0.082(3) 0.088(3) 0.007(3) 0.003(3) 0.013(3)
C33 0.070(3) 0.074(3) 0.081(3) 0.023(2) 0.011(2) 0.014(2)
C34 0.058(2) 0.055(2) 0.059(2) 0.0206(17) -0.0081(17) 0.0102(17)
C35 0.054(2) 0.058(2) 0.064(2) 0.0200(18) -0.0082(17) 0.0077(17)
C36 0.059(2) 0.057(2) 0.062(2) 0.0116(18) -0.0018(18) 0.0065(18)
C37 0.065(3) 0.071(3) 0.088(3) 0.018(2) -0.003(2) 0.005(2)
C38 0.069(3) 0.082(3) 0.102(4) 0.008(3) 0.010(3) -0.009(3)
C39 0.095(4) 0.074(3) 0.089(3) 0.011(3) 0.014(3) -0.019(3)
C40 0.101(4) 0.082(3) 0.072(3) 0.028(3) -0.004(3) -0.015(3)
C41 0.068(3) 0.077(3) 0.075(3) 0.029(2) -0.014(2) -0.006(2)
C42 0.053(2) 0.060(2) 0.075(3) 0.015(2) 0.0041(19) 0.0083(18)
C43 0.050(2) 0.054(2) 0.057(2) 0.0147(17) 0.0046(16) 0.0084(16)
C44 0.048(2) 0.054(2) 0.057(2) 0.0131(16) -0.0029(16) 0.0073(16)
C45 0.057(2) 0.061(2) 0.055(2) 0.0167(17) -0.0017(17) 0.0144(18)
C46 0.057(2) 0.067(3) 0.061(2) 0.0139(19) -0.0017(18) 0.0113(19)
C47 0.065(3) 0.069(3) 0.075(3) 0.023(2) -0.011(2) 0.013(2)
C48 0.085(3) 0.084(3) 0.087(3) 0.034(3) -0.010(3) 0.021(3)
C49 0.085(3) 0.092(4) 0.077(3) 0.027(3) -0.016(2) 0.032(3)
C50 0.060(3) 0.096(4) 0.072(3) 0.011(2) -0.015(2) 0.020(2)

loop_
_atom_type_symbol
_atom_type_description
_atom_type_scat_dispersion_real
_atom_type_scat_dispersion_imag
_atom_type_scat_source
C C 0.0181 0.0091 'International Tables Vol C Tables 4.2.6.8 and 6.1.1.4'
H H 0.0000 0.0000 'International Tables Vol C Tables 4.2.6.8 and 6.1.1.4'
N N 0.0311 0.0180 'International Tables Vol C Tables 4.2.6.8 and 6.1.1.4'
O O 0.0492 0.0322 'International Tables Vol C Tables 4.2.6.8 and 6.1.1.4'

loop_
_geom_angle_atom_site_label_1
_geom_angle_atom_site_label_2
_geom_angle_atom_site_label_3
_geom_angle
C20 O4 C19 121.7(3)
C17 O5 C9 118.9(3)
C42 O9 C46 121.8(3)
C44 O10 C34 118.5(3)
O2 N1 O1 124.0(4)
O2 N1 C1 119.5(3)
O1 N1 C1 116.5(4)
O6 N2 O7 122.8(4)
O6 N2 C26 120.2(3)
O7 N2 C26 117.0(3)
C9 C1 C2 113.4(3)
C9 C1 N1 110.5(3)
C2 C1 N1 108.8(3)
C9 C1 H1 108.0
C2 C1 H1 108.0
N1 C1 H1 108.0
C18 C2 C3 115.3(3)
C18 C2 C1 107.9(3)
C3 C2 C1 110.2(3)
C18 C2 H2 107.7
C3 C2 H2 107.7
C1 C2 H2 107.7
C4 C3 C8 118.4(4)
C4 C3 C2 119.2(4)
C8 C3 C2 122.3(4)
C5 C4 C3 120.8(5)
C5 C4 H4 119.6
C3 C4 H4 119.6
C6 C5 C4 120.5(5)
C6 C5 H5 119.8
C4 C5 H5 119.8
C7 C6 C5 119.4(5)
C7 C6 H6 120.3
C5 C6 H6 120.3
C6 C7 C8 120.4(5)
C6 C7 H7 119.8
C8 C7 H7 119.8
C7 C8 C3 120.5(5)
C7 C8 H8 119.7
C3 C8 H8 119.7
C10 C9 O5 121.6(3)
C10 C9 C1 122.6(3)
O5 C9 C1 115.8(3)
C9 C10 C11 131.2(4)
C9 C10 H10 114.4
C11 C10 H10 114.4
C12 C11 C16 117.7(4)
C12 C11 C10 117.4(4)
C16 C11 C10 125.0(4)
C13 C12 C11 120.8(5)
C13 C12 H12 119.6
C11 C12 H12 119.6
C14 C13 C12 121.2(5)
C14 C13 H13 119.4
C12 C13 H13 119.4
C13 C14 C15 118.7(5)
C13 C14 H14 120.6
C15 C14 H14 120.6
C14 C15 C16 121.1(5)
C14 C15 H15 119.4
C16 C15 H15 119.4
C15 C16 C11 120.4(5)
C15 C16 H16 119.8
C11 C16 H16 119.8
C18 C17 O5 123.5(3)
C18 C17 C21 121.3(3)
O5 C17 C21 115.2(3)
C17 C18 C19 119.8(4)
C17 C18 C2 123.1(3)
C19 C18 C2 117.1(3)
O3 C19 O4 117.8(4)
O3 C19 C18 124.1(4)
O4 C19 C18 118.1(3)
O4 C20 C21 122.2(4)
O4 C20 C25 116.7(4)
C21 C20 C25 121.0(4)
C20 C21 C22 118.9(4)
C20 C21 C17 116.7(3)
C22 C21 C17 124.3(4)
C23 C22 C21 120.0(4)
C23 C22 H22 120.0
C21 C22 H22 120.0
C22 C23 C24 120.0(4)
C22 C23 H23 120.0
C24 C23 H23 120.0
C25 C24 C23 120.9(4)
C25 C24 H24 119.6
C23 C24 H24 119.6
C24 C25 C20 119.1(4)
C24 C25 H25 120.5
C20 C25 H25 120.5
C34 C26 N2 109.5(3)
C34 C26 C27 113.0(3)
N2 C26 C27 108.9(3)
C34 C26 H26 108.5
N2 C26 H26 108.5
C27 C26 H26 108.5
C43 C27 C28 113.1(3)
C43 C27 C26 108.2(3)
C28 C27 C26 111.2(3)
C43 C27 H27 108.1
C28 C27 H27 108.1
C26 C27 H27 108.1
C29 C28 C33 118.0(4)
C29 C28 C27 120.3(4)
C33 C28 C27 121.7(4)
C30 C29 C28 120.8(5)
C30 C29 H29 119.6
C28 C29 H29 119.6
C31 C30 C29 120.4(5)
C31 C30 H30 119.8
C29 C30 H30 119.8
C32 C31 C30 119.4(5)
C32 C31 H31 120.3
C30 C31 H31 120.3
C31 C32 C33 121.3(5)
C31 C32 H32 119.4
C33 C32 H32 119.4
C32 C33 C28 120.1(5)
C32 C33 H33 119.9
C28 C33 H33 119.9
C35 C34 O10 120.5(3)
C35 C34 C26 122.9(3)
O10 C34 C26 116.6(3)
C34 C35 C36 131.7(4)
C34 C35 H35 114.2
C36 C35 H35 114.2
C37 C36 C41 117.2(4)
C37 C36 C35 118.2(4)
C41 C36 C35 124.5(4)
C38 C37 C36 121.5(5)
C38 C37 H37 119.3
C36 C37 H37 119.3
C39 C38 C37 120.6(5)
C39 C38 H38 119.7
C37 C38 H38 119.7
C38 C39 C40 119.2(5)
C38 C39 H39 120.4
C40 C39 H39 120.4
C39 C40 C41 121.1(5)
C39 C40 H40 119.4
C41 C40 H40 119.4
C40 C41 C36 120.3(5)
C40 C41 H41 119.9
C36 C41 H41 119.9
O8 C42 O9 117.5(4)
O8 C42 C43 123.9(4)
O9 C42 C43 118.6(4)
C44 C43 C42 119.5(4)
C44 C43 C27 122.5(4)
C42 C43 C27 118.0(3)
C43 C44 O10 123.9(3)
C43 C44 C45 121.4(4)
O10 C44 C45 114.7(3)
C46 C45 C47 118.2(4)
C46 C45 C44 117.3(4)
C47 C45 C44 124.5(4)
O9 C46 C50 117.5(4)
O9 C46 C45 121.2(4)
C50 C46 C45 121.2(4)
C48 C47 C45 119.9(5)
C48 C47 H47 120.0
C45 C47 H47 120.0
C49 C48 C47 120.5(5)
C49 C48 H48 119.7
C47 C48 H48 119.7
C50 C49 C48 120.6(4)
C50 C49 H49 119.7
C48 C49 H49 119.7
C49 C50 C46 119.5(5)
C49 C50 H50 120.3
C46 C50 H50 120.3

loop_
_geom_bond_atom_site_label_1
_geom_bond_atom_site_label_2
_geom_bond_distance
O1 N1 1.213(4)
O2 N1 1.201(5)
O3 C19 1.204(4)
O4 C20 1.367(5)
O4 C19 1.369(5)
O5 C17 1.358(4)
O5 C9 1.385(4)
O6 N2 1.201(5)
O7 N2 1.214(4)
O8 C42 1.208(5)
O9 C42 1.368(5)
O9 C46 1.371(5)
O10 C44 1.359(5)
O10 C34 1.402(4)
N1 C1 1.538(5)
N2 C26 1.523(5)
C1 C9 1.491(5)
C1 C2 1.536(5)
C1 H1 0.9800
C2 C18 1.497(5)
C2 C3 1.517(6)
C2 H2 0.9800
C3 C4 1.371(6)
C3 C8 1.380(6)
C4 C5 1.370(7)
C4 H4 0.9300
C5 C6 1.367(8)
C5 H5 0.9300
C6 C7 1.365(8)
C6 H6 0.9300
C7 C8 1.375(7)
C7 H7 0.9300
C8 H8 0.9300
C9 C10 1.323(5)
C10 C11 1.476(5)
C10 H10 0.9300
C11 C12 1.386(6)
C11 C16 1.393(6)
C12 C13 1.379(7)
C12 H12 0.9300
C13 C14 1.363(8)
C13 H13 0.9300
C14 C15 1.371(8)
C14 H14 0.9300
C15 C16 1.381(6)
C15 H15 0.9300
C16 H16 0.9300
C17 C18 1.349(5)
C17 C21 1.450(5)
C18 C19 1.453(5)
C20 C21 1.383(6)
C20 C25 1.387(6)
C21 C22 1.401(5)
C22 C23 1.372(6)
C22 H22 0.9300
C23 C24 1.386(7)
C23 H23 0.9300
C24 C25 1.371(6)
C24 H24 0.9300
C25 H25 0.9300
C26 C34 1.484(5)
C26 C27 1.535(6)
C26 H26 0.9800
C27 C43 1.498(5)
C27 C28 1.518(6)
C27 H27 0.9800
C28 C29 1.384(5)
C28 C33 1.387(6)
C29 C30 1.373(7)
C29 H29 0.9300
C30 C31 1.372(8)
C30 H30 0.9300
C31 C32 1.351(8)
C31 H31 0.9300
C32 C33 1.378(7)
C32 H32 0.9300
C33 H33 0.9300
C34 C35 1.317(6)
C35 C36 1.467(6)
C35 H35 0.9300
C36 C37 1.393(6)
C36 C41 1.395(6)
C37 C38 1.376(7)
C37 H37 0.9300
C38 C39 1.363(8)
C38 H38 0.9300
C39 C40 1.368(8)
C39 H39 0.9300
C40 C41 1.387(7)
C40 H40 0.9300
C41 H41 0.9300
C42 C43 1.444(6)
C43 C44 1.347(5)
C44 C45 1.445(5)
C45 C46 1.386(6)
C45 C47 1.394(6)
C46 C50 1.384(6)
C47 C48 1.380(6)
C47 H47 0.9300
C48 C49 1.370(8)
C48 H48 0.9300
C49 C50 1.360(7)
C49 H49 0.9300
C50 H50 0.9300

loop_
_geom_torsion_atom_site_label_1
_geom_torsion_atom_site_label_2
_geom_torsion_atom_site_label_3
_geom_torsion_atom_site_label_4
_geom_torsion
O2 N1 C1 C9 11.4(5)
O1 N1 C1 C9 -169.2(4)
O2 N1 C1 C2 -113.6(4)
O1 N1 C1 C2 65.7(5)
C9 C1 C2 C18 -41.8(4)
N1 C1 C2 C18 81.6(4)
C9 C1 C2 C3 84.9(4)
N1 C1 C2 C3 -151.8(3)
C18 C2 C3 C4 -142.2(4)
C1 C2 C3 C4 95.4(4)
C18 C2 C3 C8 40.9(5)
C1 C2 C3 C8 -81.4(5)
C8 C3 C4 C5 -0.8(7)
C2 C3 C4 C5 -177.7(4)
C3 C4 C5 C6 0.3(8)
C4 C5 C6 C7 0.9(9)
C5 C6 C7 C8 -1.6(9)
C6 C7 C8 C3 1.1(8)
C4 C3 C8 C7 0.1(7)
C2 C3 C8 C7 176.9(5)
C17 O5 C9 C10 155.1(4)
C17 O5 C9 C1 -25.6(5)
C2 C1 C9 C10 -132.3(4)
N1 C1 C9 C10 105.2(4)
C2 C1 C9 O5 48.3(4)
N1 C1 C9 O5 -74.1(4)
O5 C9 C10 C11 -0.9(7)
C1 C9 C10 C11 179.8(4)
C9 C10 C11 C12 179.4(5)
C9 C10 C11 C16 0.2(7)
C16 C11 C12 C13 1.2(7)
C10 C11 C12 C13 -178.1(4)
C11 C12 C13 C14 0.2(8)
C12 C13 C14 C15 -0.8(8)
C13 C14 C15 C16 -0.2(8)
C14 C15 C16 C11 1.7(7)
C12 C11 C16 C15 -2.2(6)
C10 C11 C16 C15 177.1(4)
C9 O5 C17 C18 -1.3(5)
C9 O5 C17 C21 178.4(3)
O5 C17 C18 C19 -177.4(3)
C21 C17 C18 C19 2.9(5)
O5 C17 C18 C2 4.6(6)
C21 C17 C18 C2 -175.1(3)
C3 C2 C18 C17 -106.0(4)
C1 C2 C18 C17 17.6(5)
C3 C2 C18 C19 76.0(4)
C1 C2 C18 C19 -160.4(3)
C20 O4 C19 O3 176.7(3)
C20 O4 C19 C18 -3.9(5)
C17 C18 C19 O3 179.8(4)
C2 C18 C19 O3 -2.1(6)
C17 C18 C19 O4 0.5(5)
C2 C18 C19 O4 178.6(3)
C19 O4 C20 C21 4.0(6)
C19 O4 C20 C25 -176.1(4)
O4 C20 C21 C22 -177.3(3)
C25 C20 C21 C22 2.8(6)
O4 C20 C21 C17 -0.5(5)
C25 C20 C21 C17 179.6(4)
C18 C17 C21 C20 -2.9(5)
O5 C17 C21 C20 177.3(3)
C18 C17 C21 C22 173.7(4)
O5 C17 C21 C22 -6.0(5)
C20 C21 C22 C23 -1.0(6)
C17 C21 C22 C23 -177.5(4)
C21 C22 C23 C24 -0.7(7)
C22 C23 C24 C25 0.6(8)
C23 C24 C25 C20 1.1(7)
O4 C20 C25 C24 177.2(4)
C21 C20 C25 C24 -2.9(6)
O6 N2 C26 C34 -9.8(6)
O7 N2 C26 C34 169.7(4)
O6 N2 C26 C27 114.2(5)
O7 N2 C26 C27 -66.3(5)
C34 C26 C27 C43 43.4(4)
N2 C26 C27 C43 -78.5(4)
C34 C26 C27 C28 -81.4(4)
N2 C26 C27 C28 156.7(3)
C43 C27 C28 C29 133.9(4)
C26 C27 C28 C29 -104.2(4)
C43 C27 C28 C33 -47.6(6)
C26 C27 C28 C33 74.3(5)
C33 C28 C29 C30 0.5(7)
C27 C28 C29 C30 179.0(4)
C28 C29 C30 C31 -0.8(8)
C29 C30 C31 C32 0.7(8)
C30 C31 C32 C33 -0.2(8)
C31 C32 C33 C28 -0.1(8)
C29 C28 C33 C32 0.0(7)
C27 C28 C33 C32 -178.5(5)
C44 O10 C34 C35 -158.4(4)
C44 O10 C34 C26 22.5(5)
N2 C26 C34 C35 -104.1(5)
C27 C26 C34 C35 134.4(4)
N2 C26 C34 O10 75.0(4)
C27 C26 C34 O10 -46.5(5)
O10 C34 C35 C36 0.2(7)
C26 C34 C35 C36 179.2(4)
C34 C35 C36 C37 169.5(5)
C34 C35 C36 C41 -13.1(7)
C41 C36 C37 C38 1.9(7)
C35 C36 C37 C38 179.5(4)
C36 C37 C38 C39 -2.9(8)
C37 C38 C39 C40 1.8(8)
C38 C39 C40 C41 0.3(8)
C39 C40 C41 C36 -1.2(8)
C37 C36 C41 C40 0.1(7)
C35 C36 C41 C40 -177.3(4)
C46 O9 C42 O8 179.7(4)
C46 O9 C42 C43 -0.6(6)
O8 C42 C43 C44 -176.7(4)
O9 C42 C43 C44 3.6(6)
O8 C42 C43 C27 2.3(6)
O9 C42 C43 C27 -177.4(3)
C28 C27 C43 C44 102.2(4)
C26 C27 C43 C44 -21.4(5)
C28 C27 C43 C42 -76.8(5)
C26 C27 C43 C42 159.6(3)
C42 C43 C44 O10 177.0(4)
C27 C43 C44 O10 -2.0(6)
C42 C43 C44 C45 -3.2(6)
C27 C43 C44 C45 177.8(3)
C34 O10 C44 C43 2.6(6)
C34 O10 C44 C45 -177.2(3)
C43 C44 C45 C46 -0.1(6)
O10 C44 C45 C46 179.7(3)
C43 C44 C45 C47 179.8(4)
O10 C44 C45 C47 -0.4(6)
C42 O9 C46 C50 178.6(4)
C42 O9 C46 C45 -2.9(6)
C47 C45 C46 O9 -176.7(4)
C44 C45 C46 O9 3.2(6)
C47 C45 C46 C50 1.7(6)
C44 C45 C46 C50 -178.4(4)
C46 C45 C47 C48 -1.7(7)
C44 C45 C47 C48 178.5(4)
C45 C47 C48 C49 0.0(8)
C47 C48 C49 C50 1.7(8)
C48 C49 C50 C46 -1.6(8)
O9 C46 C50 C49 178.4(4)
C45 C46 C50 C49 -0.1(7)
